data_7045981
loop_
_publ_author_name
'Chen, Zhiwei'
'Mi, Xiuna'
'Lu, Jing'
'Wang, Suna'
'Li, Yunwu'
'Dou, Jianmin'
'Li, Dacheng'

_publ_section_title
;
 From 2D \\rightarrow 3D interpenetration to packing: N coligand-driven
 structural assembly and tuning of luminescent sensing activities towards
 Fe<sup>3+</sup> and Cr<sub>2</sub>O<sub>7</sub><sup>2-</sup> ions.
;
_journal_issue 17
_journal_name_full 'Dalton transactions (Cambridge, England : 2003)'
_journal_page_first 6240
_journal_page_last 6249
_journal_paper_doi 10.1039/c8dt00909k
_journal_volume 47
_journal_year 2018
_chemical_formula_sum 'C32 H24 Cd N2 O4 S2'
_chemical_formula_weight 677.05
_space_group_IT_number 13
_space_group_name_Hall '-P 2yac'
_space_group_name_H-M_alt 'P 1 2/n 1'
_symmetry_cell_setting monoclinic
_symmetry_space_group_name_Hall '-P 2yac'
_symmetry_space_group_name_H-M 'P 1 2/n 1'
_atom_sites_solution_hydrogens geom
_atom_sites_solution_primary direct
_atom_sites_solution_secondary difmap
_audit_creation_method SHELXL-97
_audit_update_record
;
2018-02-01 deposited with the CCDC.
2018-04-09 downloaded from the CCDC.
;
_cell_angle_alpha 90.00
_cell_angle_beta 100.120(2)
_cell_angle_gamma 90.00
_cell_formula_units_Z 4
_cell_length_a 15.7075(14)
_cell_length_b 11.6951(11)
_cell_length_c 21.0903(19)
_cell_measurement_reflns_used 2632
_cell_measurement_temperature 298(2)
_cell_measurement_theta_max 21.943
_cell_measurement_theta_min 2.297
_cell_volume 3814.0(6)
_computing_cell_refinement 'Bruker SMART'
_computing_data_collection 'Bruker SMART'
_computing_data_reduction 'Bruker SAINT'
_computing_molecular_graphics 'Bruker SHELXTL'
_computing_publication_material 'Bruker SHELXTL'
_computing_structure_refinement 'SHELXL-97 (Sheldrick, 1997)'
_computing_structure_solution 'SHELXS-97 (Sheldrick, 1990)'
_diffrn_ambient_temperature 298(2)
_diffrn_measured_fraction_theta_full 0.996
_diffrn_measured_fraction_theta_max 0.996
_diffrn_measurement_device_type 'CCD area detector'
_diffrn_measurement_method 'phi and omega scans'
_diffrn_radiation_monochromator graphite
_diffrn_radiation_source 'fine-focus sealed tube'
_diffrn_radiation_type MoK\a
_diffrn_radiation_wavelength 0.71073
_diffrn_reflns_av_R_equivalents 0.0000
_diffrn_reflns_av_sigmaI/netI 0.1002
_diffrn_reflns_limit_h_max 18
_diffrn_reflns_limit_h_min -18
_diffrn_reflns_limit_k_max 13
_diffrn_reflns_limit_k_min 0
_diffrn_reflns_limit_l_max 25
_diffrn_reflns_limit_l_min 0
_diffrn_reflns_number 6714
_diffrn_reflns_theta_full 25.02
_diffrn_reflns_theta_max 25.02
_diffrn_reflns_theta_min 2.30
_exptl_absorpt_coefficient_mu 0.713
_exptl_absorpt_correction_T_max 0.9257
_exptl_absorpt_correction_T_min 0.7492
_exptl_absorpt_correction_type multi-scan
_exptl_absorpt_process_details sadabs
_exptl_crystal_colour colourless
_exptl_crystal_density_diffrn 1.179
_exptl_crystal_density_method 'not measured'
_exptl_crystal_description block
_exptl_crystal_F_000 1368
_exptl_crystal_size_max 0.43
_exptl_crystal_size_mid 0.20
_exptl_crystal_size_min 0.11
_platon_squeeze_details ' '
_refine_diff_density_max 1.372
_refine_diff_density_min -1.149
_refine_diff_density_rms 0.129
_refine_ls_extinction_method none
_refine_ls_goodness_of_fit_ref 1.000
_refine_ls_hydrogen_treatment constr
_refine_ls_matrix_type full
_refine_ls_number_parameters 370
_refine_ls_number_reflns 6714
_refine_ls_number_restraints 35
_refine_ls_restrained_S_all 1.003
_refine_ls_R_factor_all 0.1375
_refine_ls_R_factor_gt 0.0708
_refine_ls_shift/su_max 0.002
_refine_ls_shift/su_mean 0.000
_refine_ls_structure_factor_coef Fsqd
_refine_ls_weighting_details 'calc w=1/[\s^2^(Fo^2^)+(0.1080P)^2^+0.0000P] where P=(Fo^2^+2Fc^2^)/3'
_refine_ls_weighting_scheme calc
_refine_ls_wR_factor_gt 0.1864
_refine_ls_wR_factor_ref 0.2154
_reflns_number_gt 3407
_reflns_number_total 6714
_reflns_threshold_expression >2sigma(I)
_cod_data_source_file c8dt00909k2.cif
_cod_data_source_block 160118g
_cod_depositor_comments
;
The following automatic conversions were performed:

'_symmetry_cell_setting' value 'Monoclinic' changed to 'monoclinic'
according to
/home/data/users/saulius/crontab/automatic-downloads/rss-feeds/RSC/lib/dictionaries/cif_core.dic
dictionary named 'cif_core.dic' version 2.4.2 from 2011-04-26.

Automatic conversion script
Id: cif_fix_values 4973 2017-02-22 13:04:09Z antanas 

 Adding full bibliography for 7045981--7045983.cif.
;
_cod_original_sg_symbol_H-M 'P2/n  '
_cod_database_code 7045981

loop_
_symmetry_equiv_pos_as_xyz
'x, y, z'
'-x+1/2, y, -z+1/2'
'-x, -y, -z'
'x-1/2, -y, z-1/2'

loop_
_atom_site_label
_atom_site_type_symbol
_atom_site_fract_x
_atom_site_fract_y
_atom_site_fract_z
_atom_site_U_iso_or_equiv
_atom_site_adp_type
_atom_site_occupancy
_atom_site_symmetry_multiplicity
_atom_site_calc_flag
_atom_site_refinement_flags
Cd1 Cd 1.12536(3) 0.69405(4) 0.24282(3) 0.0419(2) Uani 1 1 d .
N1 N 1.1332(4) 0.4963(5) 0.2409(3) 0.0456(16) Uani 1 1 d .
N2 N 1.1282(4) -0.1100(6) 0.2401(5) 0.0719(17) Uani 1 1 d DU
O1 O 1.0165(4) 0.6808(5) 0.1515(3) 0.0670(17) Uani 1 1 d .
O2 O 0.9697(3) 0.6963(5) 0.2427(3) 0.0586(16) Uani 1 1 d .
O3 O 1.1416(3) 0.6948(5) 0.3557(2) 0.0549(15) Uani 1 1 d .
O4 O 1.2666(3) 0.6934(4) 0.3231(3) 0.0519(14) Uani 1 1 d .
S1 S 0.59354(15) 0.5753(3) 0.04631(11) 0.0800(9) Uani 1 1 d .
S2 S 1.41017(15) 0.6916(3) 0.64285(12) 0.0866(10) Uani 1 1 d .
C1 C 0.9575(5) 0.6807(7) 0.1833(5) 0.051(2) Uani 1 1 d .
C2 C 0.8678(5) 0.6587(7) 0.1486(4) 0.053(2) Uani 1 1 d .
C3 C 0.8509(6) 0.6116(8) 0.0856(4) 0.068(3) Uani 1 1 d .
H3 H 0.8963 0.5965 0.0639 0.081 Uiso 1 1 calc R
C4 C 0.7676(5) 0.5884(8) 0.0570(4) 0.070(3) Uani 1 1 d .
H4 H 0.7568 0.5588 0.0154 0.084 Uiso 1 1 calc R
C5 C 0.6988(5) 0.6083(8) 0.0888(4) 0.062(2) Uani 1 1 d .
C6 C 0.7124(5) 0.6564(9) 0.1496(4) 0.069(3) Uani 1 1 d .
H6 H 0.6666 0.6721 0.1708 0.083 Uiso 1 1 calc R
C7 C 0.7976(5) 0.6803(7) 0.1778(4) 0.059(2) Uani 1 1 d .
H7 H 0.8076 0.7127 0.2187 0.070 Uiso 1 1 calc R
C8 C 0.5350(5) 0.5348(9) 0.1085(4) 0.071(3) Uani 1 1 d .
H8A H 0.5406 0.5955 0.1403 0.085 Uiso 1 1 calc R
H8B H 0.4742 0.5286 0.0898 0.085 Uiso 1 1 calc R
C9 C 0.5629(5) 0.4261(9) 0.1419(4) 0.060(2) Uani 1 1 d .
C10 C 0.5508(6) 0.3203(10) 0.1113(5) 0.076(3) Uani 1 1 d .
H10 H 0.5245 0.3173 0.0683 0.091 Uiso 1 1 calc R
C11 C 0.5762(7) 0.2224(10) 0.1423(6) 0.085(3) Uani 1 1 d .
H11 H 0.5680 0.1540 0.1196 0.102 Uiso 1 1 calc R
C12 C 0.6126(6) 0.2195(9) 0.2044(5) 0.072(3) Uani 1 1 d .
H12 H 0.6289 0.1503 0.2247 0.087 Uiso 1 1 calc R
C13 C 0.6258(5) 0.3227(10) 0.2382(4) 0.061(3) Uani 1 1 d .
C14 C 0.6015(5) 0.4236(9) 0.2069(4) 0.061(3) Uani 1 1 d .
H14 H 0.6109 0.4921 0.2295 0.073 Uiso 1 1 calc R
C15 C 0.6708(6) 0.3236(9) 0.3085(4) 0.081(3) Uani 1 1 d .
H15A H 0.7018 0.3949 0.3184 0.097 Uiso 1 1 calc R
H15B H 0.7118 0.2610 0.3165 0.097 Uiso 1 1 calc R
C16 C 1.3499(5) 0.6933(8) 0.5642(4) 0.066(3) Uani 1 1 d .
C17 C 1.3977(5) 0.6853(9) 0.5154(4) 0.074(3) Uani 1 1 d .
H17 H 1.4576 0.6789 0.5251 0.089 Uiso 1 1 calc R
C18 C 1.3554(5) 0.6869(7) 0.4510(4) 0.060(2) Uani 1 1 d .
H18 H 1.3877 0.6827 0.4181 0.071 Uiso 1 1 calc R
C19 C 1.2669(5) 0.6946(6) 0.4359(4) 0.0443(19) Uani 1 1 d .
C20 C 1.2214(5) 0.6991(7) 0.4846(4) 0.060(2) Uani 1 1 d .
H20 H 1.1613 0.7015 0.4749 0.072 Uiso 1 1 calc R
C21 C 1.2616(5) 0.7002(8) 0.5485(4) 0.068(3) Uani 1 1 d .
H21 H 1.2285 0.7056 0.5808 0.082 Uiso 1 1 calc R
C22 C 1.2225(5) 0.6933(6) 0.3675(4) 0.0408(18) Uani 1 1 d .
C23 C 1.1364(5) 0.4383(7) 0.1888(4) 0.055(2) Uani 1 1 d .
H23 H 1.1383 0.4789 0.1511 0.066 Uiso 1 1 calc R
C24 C 1.1373(5) 0.3192(7) 0.1857(5) 0.058(2) Uani 1 1 d .
H24 H 1.1428 0.2822 0.1477 0.070 Uiso 1 1 calc R
C25 C 1.1299(4) 0.2582(6) 0.2395(4) 0.044(2) Uani 1 1 d .
C26 C 1.1255(5) 0.3194(7) 0.2949(4) 0.055(2) Uani 1 1 d .
H26 H 1.1216 0.2808 0.3328 0.066 Uiso 1 1 calc R
C27 C 1.1270(5) 0.4377(7) 0.2943(4) 0.056(2) Uani 1 1 d .
H27 H 1.1236 0.4774 0.3320 0.067 Uiso 1 1 calc R
C28 C 1.1287(4) 0.1341(8) 0.2390(6) 0.079(2) Uani 1 1 d DU
C29 C 1.1301(5) 0.0695(13) 0.1875(7) 0.122(4) Uani 1 1 d DU
H29 H 1.1311 0.1053 0.1483 0.146 Uiso 1 1 calc R
C30 C 1.1300(5) -0.0506(11) 0.1895(5) 0.107(4) Uani 1 1 d DU
H30 H 1.1315 -0.0896 0.1513 0.128 Uiso 1 1 calc R
C31 C 1.1279(6) -0.0475(12) 0.2901(6) 0.118(4) Uani 1 1 d DU
H31 H 1.1280 -0.0849 0.3290 0.142 Uiso 1 1 calc R
C32 C 1.1274(6) 0.0694(14) 0.2910(7) 0.130(4) Uani 1 1 d DU
H32 H 1.1261 0.1059 0.3300 0.156 Uiso 1 1 calc R

loop_
_atom_site_aniso_label
_atom_site_aniso_U_11
_atom_site_aniso_U_22
_atom_site_aniso_U_33
_atom_site_aniso_U_23
_atom_site_aniso_U_13
_atom_site_aniso_U_12
Cd1 0.0431(3) 0.0236(3) 0.0561(4) 0.0002(3) 0.0011(3) -0.0004(3)
N1 0.047(4) 0.013(3) 0.075(5) 0.003(4) 0.007(3) -0.004(3)
N2 0.042(4) 0.032(5) 0.141(5) 0.005(3) 0.014(4) -0.013(3)
O1 0.047(3) 0.085(5) 0.068(4) 0.000(3) 0.007(3) -0.009(3)
O2 0.039(3) 0.081(5) 0.050(4) 0.001(3) -0.007(3) -0.009(3)
O3 0.050(3) 0.063(4) 0.049(3) 0.003(3) -0.001(3) -0.001(3)
O4 0.056(3) 0.053(4) 0.045(3) 0.005(3) 0.007(3) 0.003(3)
S1 0.0610(15) 0.117(2) 0.0523(15) 0.0135(14) -0.0159(12) -0.0159(15)
S2 0.0509(13) 0.156(3) 0.0499(14) 0.0042(16) 0.0006(11) -0.0120(16)
C1 0.043(5) 0.041(5) 0.065(6) 0.015(5) -0.003(4) -0.004(4)
C2 0.044(5) 0.057(6) 0.058(6) 0.018(4) 0.011(4) 0.003(4)
C3 0.058(6) 0.079(8) 0.067(6) -0.006(5) 0.016(5) -0.012(5)
C4 0.059(6) 0.099(8) 0.048(5) -0.009(5) -0.004(5) -0.011(5)
C5 0.055(5) 0.078(7) 0.050(6) 0.013(5) -0.002(4) -0.001(5)
C6 0.030(4) 0.126(9) 0.048(5) -0.005(5) -0.002(4) -0.009(5)
C7 0.047(5) 0.084(7) 0.042(5) -0.004(5) 0.001(4) -0.002(5)
C8 0.042(5) 0.105(9) 0.059(6) 0.001(6) -0.007(4) -0.005(5)
C9 0.037(4) 0.086(8) 0.056(6) 0.000(5) 0.003(4) -0.008(5)
C10 0.070(6) 0.100(10) 0.058(6) -0.029(7) 0.010(5) -0.022(6)
C11 0.098(8) 0.077(9) 0.079(8) -0.017(6) 0.014(7) -0.005(7)
C12 0.074(7) 0.082(9) 0.057(7) 0.006(6) 0.000(5) 0.006(6)
C13 0.039(4) 0.097(9) 0.045(5) 0.005(6) 0.005(4) -0.002(5)
C14 0.043(5) 0.096(8) 0.044(5) -0.009(5) 0.008(4) -0.010(5)
C15 0.062(6) 0.129(10) 0.050(6) 0.016(6) 0.006(5) 0.001(6)
C16 0.051(5) 0.101(8) 0.044(5) 0.009(5) 0.008(4) -0.011(5)
C17 0.042(5) 0.113(9) 0.064(6) 0.003(6) 0.004(5) -0.009(5)
C18 0.038(4) 0.091(7) 0.052(5) -0.001(5) 0.015(4) -0.005(5)
C19 0.046(4) 0.041(5) 0.046(5) 0.004(4) 0.008(4) -0.005(4)
C20 0.043(4) 0.086(7) 0.050(5) 0.004(5) 0.004(4) 0.009(5)
C21 0.058(5) 0.104(9) 0.044(5) -0.002(5) 0.013(4) -0.006(5)
C22 0.045(4) 0.033(5) 0.041(5) 0.004(4) 0.001(4) -0.004(4)
C23 0.072(6) 0.026(5) 0.064(6) 0.002(4) 0.005(5) -0.001(4)
C24 0.070(6) 0.029(5) 0.070(6) -0.001(4) -0.006(5) 0.000(4)
C25 0.028(4) 0.015(4) 0.089(7) 0.004(5) 0.008(4) 0.006(3)
C26 0.067(6) 0.032(5) 0.070(6) 0.005(4) 0.024(5) -0.001(4)
C27 0.068(6) 0.021(5) 0.086(7) 0.005(4) 0.035(5) -0.002(4)
C28 0.042(5) 0.034(5) 0.166(6) -0.001(4) 0.035(6) 0.016(4)
C29 0.124(4) 0.120(4) 0.121(4) -0.0008(10) 0.0207(12) 0.0003(10)
C30 0.109(4) 0.106(4) 0.105(4) 0.0016(10) 0.0180(12) -0.0003(10)
C31 0.120(4) 0.117(4) 0.117(4) -0.0017(10) 0.0214(12) 0.0005(10)
C32 0.132(5) 0.129(4) 0.129(4) 0.0010(10) 0.0232(13) -0.0001(10)

loop_
_atom_type_symbol
_atom_type_description
_atom_type_scat_dispersion_real
_atom_type_scat_dispersion_imag
_atom_type_scat_source
C C 0.0033 0.0016 'International Tables Vol C Tables 4.2.6.8 and 6.1.1.4'
H H 0.0000 0.0000 'International Tables Vol C Tables 4.2.6.8 and 6.1.1.4'
N N 0.0061 0.0033 'International Tables Vol C Tables 4.2.6.8 and 6.1.1.4'
O O 0.0106 0.0060 'International Tables Vol C Tables 4.2.6.8 and 6.1.1.4'
S S 0.1246 0.1234 'International Tables Vol C Tables 4.2.6.8 and 6.1.1.4'
Cd Cd -0.8075 1.2024 'International Tables Vol C Tables 4.2.6.8 and 6.1.1.4'

loop_
_geom_angle_atom_site_label_1
_geom_angle_atom_site_label_2
_geom_angle_atom_site_label_3
_geom_angle
_geom_angle_site_symmetry_1
_geom_angle_site_symmetry_3
N2 Cd1 N1 174.8(2) 1_565 .
N2 Cd1 O1 93.4(2) 1_565 .
N1 Cd1 O1 87.3(2) . .
N2 Cd1 O3 91.3(3) 1_565 .
N1 Cd1 O3 91.4(2) . .
O1 Cd1 O3 140.0(2) . .
N2 Cd1 O4 88.3(2) 1_565 2_755
N1 Cd1 O4 86.6(2) . 2_755
O1 Cd1 O4 90.7(2) . 2_755
O3 Cd1 O4 129.13(18) . 2_755
N2 Cd1 O2 90.7(2) 1_565 .
N1 Cd1 O2 93.8(2) . .
O1 Cd1 O2 54.20(19) . .
O3 Cd1 O2 86.07(19) . .
O4 Cd1 O2 144.79(18) 2_755 .
N2 Cd1 O4 90.1(2) 1_565 .
N1 Cd1 O4 88.03(19) . .
O1 Cd1 O4 166.27(19) . .
O3 Cd1 O4 53.02(17) . .
O4 Cd1 O4 76.12(19) 2_755 .
O2 Cd1 O4 139.09(18) . .
C23 N1 C27 117.6(7) . .
C23 N1 Cd1 123.1(5) . .
C27 N1 Cd1 119.0(5) . .
C30 N2 C31 112.3(11) . .
C30 N2 Cd1 124.6(9) . 1_545
C31 N2 Cd1 123.1(9) . 1_545
C1 O1 Cd1 93.6(5) . .
C1 O2 Cd1 88.6(5) . .
C22 O3 Cd1 97.4(5) . .
C22 O4 Cd1 168.0(5) . 2_755
C22 O4 Cd1 88.1(4) . .
Cd1 O4 Cd1 103.88(19) 2_755 .
C5 S1 C8 103.9(4) . .
C16 S2 C15 103.0(4) . 3_766
O1 C1 O2 123.2(7) . .
O1 C1 C2 117.9(8) . .
O2 C1 C2 118.9(8) . .
C7 C2 C3 117.2(8) . .
C7 C2 C1 120.7(8) . .
C3 C2 C1 122.1(8) . .
C4 C3 C2 119.8(8) . .
C3 C4 C5 121.2(8) . .
C6 C5 C4 120.7(8) . .
C6 C5 S1 122.2(7) . .
C4 C5 S1 117.0(7) . .
C5 C6 C7 117.3(8) . .
C2 C7 C6 123.7(8) . .
C9 C8 S1 115.3(6) . .
C10 C9 C14 115.8(9) . .
C10 C9 C8 122.5(9) . .
C14 C9 C8 121.6(9) . .
C11 C10 C9 121.8(10) . .
C12 C11 C10 122.6(10) . .
C11 C12 C13 118.5(10) . .
C14 C13 C12 119.6(8) . .
C14 C13 C15 120.2(9) . .
C12 C13 C15 120.2(9) . .
C13 C14 C9 121.6(9) . .
C13 C15 S2 107.7(6) . 3_766
C21 C16 C17 118.9(8) . .
C21 C16 S2 125.7(7) . .
C17 C16 S2 115.4(6) . .
C16 C17 C18 119.6(8) . .
C19 C18 C17 120.9(8) . .
C20 C19 C18 118.4(7) . .
C20 C19 C22 121.1(7) . .
C18 C19 C22 120.5(7) . .
C19 C20 C21 121.9(8) . .
C16 C21 C20 120.3(8) . .
O3 C22 O4 121.5(7) . .
O3 C22 C19 118.7(7) . .
O4 C22 C19 119.8(7) . .
N1 C23 C24 124.3(8) . .
C25 C24 C23 118.8(9) . .
C24 C25 C26 117.1(7) . .
C24 C25 C28 121.3(9) . .
C26 C25 C28 121.5(9) . .
C25 C26 C27 120.5(8) . .
N1 C27 C26 121.6(8) . .
C29 C28 C32 110.8(12) . .
C29 C28 C25 125.0(13) . .
C32 C28 C25 124.2(13) . .
C28 C29 C30 123.0(13) . .
N2 C30 C29 124.6(13) . .
N2 C31 C32 125.6(14) . .
C28 C32 C31 123.6(14) . .

loop_
_geom_bond_atom_site_label_1
_geom_bond_atom_site_label_2
_geom_bond_distance
_geom_bond_site_symmetry_2
Cd1 N2 2.293(7) 1_565
Cd1 N1 2.316(6) .
Cd1 O1 2.345(6) .
Cd1 O3 2.349(5) .
Cd1 O4 2.375(6) 2_755
Cd1 O2 2.444(5) .
Cd1 O4 2.543(5) .
N1 C23 1.300(9) .
N1 C27 1.337(9) .
N2 C30 1.278(8) .
N2 C31 1.283(8) .
N2 Cd1 2.293(7) 1_545
O1 C1 1.234(10) .
O2 C1 1.248(10) .
O3 C22 1.251(8) .
O4 C22 1.259(9) .
O4 Cd1 2.375(6) 2_755
S1 C5 1.779(8) .
S1 C8 1.793(8) .
S2 C16 1.759(9) .
S2 C15 1.778(9) 3_766
C1 C2 1.492(11) .
C2 C7 1.378(11) .
C2 C3 1.418(11) .
C3 C4 1.369(11) .
C4 C5 1.387(11) .
C5 C6 1.382(11) .
C6 C7 1.394(10) .
C8 C9 1.482(12) .
C9 C10 1.393(12) .
C9 C14 1.399(11) .
C10 C11 1.343(13) .
C11 C12 1.334(13) .
C12 C13 1.399(12) .
C13 C14 1.373(12) .
C13 C15 1.527(11) .
C15 S2 1.778(9) 3_766
C16 C21 1.371(11) .
C16 C17 1.380(12) .
C17 C18 1.404(11) .
C18 C19 1.373(10) .
C19 C20 1.352(10) .
C19 C22 1.487(10) .
C20 C21 1.384(11) .
C23 C24 1.394(10) .
C24 C25 1.363(11) .
C25 C26 1.381(11) .
C25 C28 1.452(12) .
C26 C27 1.384(10) .
C28 C29 1.325(14) .
C28 C32 1.335(14) .
C29 C30 1.405(16) .
C31 C32 1.367(17) .

loop_
_platon_squeeze_void_nr
_platon_squeeze_void_average_x
_platon_squeeze_void_average_y
_platon_squeeze_void_average_z
_platon_squeeze_void_volume
_platon_squeeze_void_count_electrons
_platon_squeeze_void_content
1 -0.006 0.000 0.007 1254 204 ' '
